data_7712055
loop_
_publ_author_name
'Poole, Ethan W.'
'Bustos, Itxaso'
'Hood, Thomas M.'
'Smart, Jennifer E.'
'Chaplin, Adrian B.'

_publ_section_title
;
 Iridium complexes of an <i>ortho</i>-trifluoromethylphenyl substituted
 PONOP pincer ligand.
;
_journal_issue 4
_journal_name_full 'Dalton transactions (Cambridge, England : 2003)'
_journal_page_first 1096
_journal_page_last 1104
_journal_paper_doi 10.1039/d2dt03608h
_journal_volume 52
_journal_year 2023
_chemical_formula_moiety 'C45 H27 Cl F12 Ir N O2 P2, 2(C H2 Cl2)'
_chemical_formula_sum 'C47 H31 Cl5 F12 Ir N O2 P2'
_chemical_formula_weight 1301.12
_chemical_melting_point ?
_space_group_crystal_system triclinic
_space_group_IT_number 2
_space_group_name_Hall '-P 1'
_space_group_name_H-M_alt 'P -1'
_atom_sites_solution_hydrogens geom
_atom_sites_solution_primary dual
_atom_sites_solution_secondary difmap
_audit_creation_date 2022-12-12
_audit_creation_method
;
Olex2 1.5
(compiled 2022.04.07 svn.rca3783a0 for OlexSys, GUI svn.r6498)
;
_audit_update_record
;
2022-12-12 deposited with the CCDC.	2022-12-21 downloaded from the CCDC.
;
_cell_angle_alpha 105.4598(16)
_cell_angle_beta 96.9097(19)
_cell_angle_gamma 95.2546(18)
_cell_formula_units_Z 2
_cell_length_a 11.7656(3)
_cell_length_b 12.2782(2)
_cell_length_c 17.0512(3)
_cell_measurement_reflns_used 25055
_cell_measurement_temperature 150(2)
_cell_measurement_theta_max 73.4110
_cell_measurement_theta_min 3.7330
_cell_volume 2337.09(9)
_computing_cell_refinement 'CrysAlisPro 1.171.40.39a (Rigaku OD, 2019)'
_computing_data_collection 'CrysAlisPro 1.171.40.39a (Rigaku OD, 2019)'
_computing_data_reduction 'CrysAlisPro 1.171.40.39a (Rigaku OD, 2019)'
_computing_molecular_graphics 'Olex2 1.5 (Dolomanov et al., 2009)'
_computing_publication_material 'Olex2 1.5 (Dolomanov et al., 2009)'
_computing_structure_refinement 'SHELXL 2018/3 (Sheldrick, 2015)'
_computing_structure_solution 'SHELXT 2018/2 (Sheldrick, 2018)'
_diffrn_ambient_environment N~2~
_diffrn_ambient_temperature 150(2)
_diffrn_detector 'CCD plate'
_diffrn_detector_area_resol_mean 5.3046
_diffrn_detector_type AtlasS2
_diffrn_measured_fraction_theta_full 0.998
_diffrn_measured_fraction_theta_max 0.998
_diffrn_measurement_details
;
List of Runs (angles in degrees, time in seconds):

  # Type    Start    End  Width  t~exp~   \w     \q     \k     \f   Frames
#----------------------------------------------------------------------------
  1  \w   -118.00  -9.00   1.00    1.00    -  -41.82 -77.00 -60.00  109
  2  \w   -116.00 -17.00   1.00    1.00    -  -41.82 -37.00-180.00   99
  3  \w      1.00  83.00   1.00    1.00    -   41.82 -99.00  60.00   82
  4  \w    -33.00  66.00   1.00    1.00    -   41.82 -37.00  90.00   99
  5  \w     23.00  98.00   1.00    1.00    -   41.82-125.00-180.00   75
  6  \w     81.00 178.00   1.00    4.00    -  107.00  45.00 120.00   97
  7  \w     34.00 118.00   1.00    4.00    -  107.00-125.00-180.00   84
  8  \w     31.00 140.00   1.00    4.00    -  107.00 -77.00   0.00  109
  9  \w     34.00 118.00   1.00    4.00    -  107.00-125.00   0.00   84
 10  \w     34.00 118.00   1.00    4.00    -  107.00-125.00 -90.00   84
 11  \w     94.00 178.00   1.00    4.00    -  107.00 125.00   0.00   84
 12  \w     94.00 178.00   1.00    4.00    -  107.00 125.00  90.00   84
 13  \w     35.00 136.00   1.00    4.00    -  107.00 -61.00  60.00  101
 14  \w     34.00 118.00   1.00    4.00    -  107.00-125.00-120.00   84
 15  \w     94.00 178.00   1.00    4.00    -  107.00 125.00  60.00   84
 16  \w     34.00 118.00   1.00    4.00    -  107.00-125.00  60.00   84
 17  \w     34.00 118.00   1.00    4.00    -  107.00-125.00 -60.00   84
 18  \w     81.00 178.00   1.00    4.00    -  107.00  45.00   0.00   97
 19  \w     24.00 110.00   1.00    4.00    -  107.00 -94.00  60.00   86
 20  \w     81.00 178.00   1.00    4.00    -  107.00  45.00 -60.00   97
 21  \w     78.00 178.00   1.00    4.00    -  107.00  61.00  60.00  100
 22  \w     81.00 178.00   1.00    4.00    -  107.00  45.00  90.00   97
 23  \w     34.00 133.00   1.00    4.00    -  107.00 -45.00   0.00   99
 24  \w     81.00 178.00   1.00    4.00    -  107.00  45.00-180.00   97
 25  \w     34.00 133.00   1.00    4.00    -  107.00 -45.00-180.00   99
 26  \w     94.00 178.00   1.00    4.00    -  107.00 125.00  30.00   84
 27  \w   -118.00  -9.00   1.00    1.00    -  -41.82 -77.00-180.00  109
 28  \w   -118.00  -9.00   1.00    1.00    -  -41.82 -77.00-120.00  109
;
_diffrn_measurement_device 'four-circle diffractometer'
_diffrn_measurement_device_type 'Rigaku Oxford Diffraction: SuperNova, Dual, Cu at home/near, AtlasS2'
_diffrn_measurement_method '\w scans'
_diffrn_orient_matrix_type 'CrysAlisPro convention (1999,Acta A55,543-557)'
_diffrn_orient_matrix_UB_11 0.1297320000
_diffrn_orient_matrix_UB_12 -0.0053617000
_diffrn_orient_matrix_UB_13 0.0226385000
_diffrn_orient_matrix_UB_21 -0.0142131000
_diffrn_orient_matrix_UB_22 0.0249867000
_diffrn_orient_matrix_UB_23 0.0915015000
_diffrn_orient_matrix_UB_31 -0.0256840000
_diffrn_orient_matrix_UB_32 -0.1287715000
_diffrn_orient_matrix_UB_33 -0.0103330000
_diffrn_radiation_monochromator mirror
_diffrn_radiation_probe x-ray
_diffrn_radiation_type 'Cu K\a'
_diffrn_radiation_wavelength 1.54184
_diffrn_reflns_av_R_equivalents 0.0470
_diffrn_reflns_av_unetI/netI 0.0316
_diffrn_reflns_Laue_measured_fraction_full 0.998
_diffrn_reflns_Laue_measured_fraction_max 0.998
_diffrn_reflns_limit_h_max 14
_diffrn_reflns_limit_h_min -14
_diffrn_reflns_limit_k_max 13
_diffrn_reflns_limit_k_min -14
_diffrn_reflns_limit_l_max 20
_diffrn_reflns_limit_l_min -20
_diffrn_reflns_number 36866
_diffrn_reflns_point_group_measured_fraction_full 0.998
_diffrn_reflns_point_group_measured_fraction_max 0.998
_diffrn_reflns_theta_full 70.058
_diffrn_reflns_theta_max 70.058
_diffrn_reflns_theta_min 6.667
_diffrn_source 'micro-focus sealed X-ray tube'
_diffrn_source_type 'SuperNova (Cu) X-ray Source'
_exptl_absorpt_coefficient_mu 9.616
_exptl_absorpt_correction_T_max 0.907
_exptl_absorpt_correction_T_min 0.181
_exptl_absorpt_correction_type gaussian
_exptl_absorpt_process_details
;
CrysAlisPro 1.171.40.39a (Rigaku Oxford Diffraction, 2019)
Numerical absorption correction based on gaussian integration over
			a multifaceted crystal model
Empirical absorption correction using spherical harmonics,
 implemented in SCALE3 ABSPACK scaling algorithm.
;
_exptl_crystal_colour colourless
_exptl_crystal_colour_primary colourless
_exptl_crystal_density_diffrn 1.849
_exptl_crystal_density_meas ?
_exptl_crystal_description block
_exptl_crystal_F_000 1272
_exptl_crystal_recrystallization_method 'Crystals grown from CH2Cl2/hexane at 293 K'
_exptl_crystal_size_max 0.273
_exptl_crystal_size_mid 0.147
_exptl_crystal_size_min 0.073
_refine_diff_density_max 2.053
_refine_diff_density_min -1.559
_refine_diff_density_rms 0.115
_refine_ls_extinction_method none
_refine_ls_goodness_of_fit_ref 1.048
_refine_ls_hydrogen_treatment constr
_refine_ls_matrix_type full
_refine_ls_number_parameters 631
_refine_ls_number_reflns 8851
_refine_ls_number_restraints 18
_refine_ls_restrained_S_all 1.053
_refine_ls_R_factor_all 0.0359
_refine_ls_R_factor_gt 0.0352
_refine_ls_shift/su_max 0.003
_refine_ls_shift/su_mean 0.000
_refine_ls_structure_factor_coef Fsqd
_refine_ls_weighting_details 'w=1/[\s^2^(Fo^2^)+(0.0621P)^2^+3.4688P] where P=(Fo^2^+2Fc^2^)/3'
_refine_ls_weighting_scheme calc
_refine_ls_wR_factor_gt 0.0933
_refine_ls_wR_factor_ref 0.0941
_reflns_Friedel_coverage 0.000
_reflns_number_gt 8621
_reflns_number_total 8851
_reflns_threshold_expression 'I > 2\s(I)'
_cod_data_source_file d2dt03608h2.cif
_cod_data_source_block 0475abc19s
_cod_depositor_comments
;
The following automatic conversions were performed:

data item '_chemical_melting_point' value 'not measured' was changed
to '?' -- the value is undefined or not given.

data item '_exptl_crystal_density_meas' value 'not measured' was
changed to '?' -- the value is perceived as not measured.

Automatic conversion script
Id: cif_fix_values 7556 2019-12-06 15:28:31Z antanas 

 Adding full bibliography for 7712055--7712059.cif.
;
_cod_original_cell_volume 2337.08(9)
_cod_database_code 7712055
_shelx_shelxl_version_number 2018/3
_shelx_space_group_comment
;
The symmetry employed for this shelxl refinement is uniquely defined
by the following loop, which should always be used as a source of
symmetry information in preference to the above space-group names.
They are only intended as comments.
;
_olex2_refinement_description
;
1. Fixed Uiso
 At 1.2 times of:
  All C(H) groups, All C(H,H) groups
2. Uiso/Uaniso restraints and constraints
Uanis(Cl2) \\sim Ueq, Uanis(C90) \\sim Ueq, Uanis(Cl1) \\sim Ueq: with sigma of
0.01 and sigma for terminal atoms of 0.02
3.a Secondary CH2 refined with riding coordinates:
 C91(H91A,H91B), C90(H90A,H90B)
3.b Aromatic/amide H refined with riding coordinates:
 C50(H50), C22(H22), C13(H13), C33(H33), C60(H60), C30(H30), C14(H14),
 C23(H23), C63(H63), C12(H12), C24(H24), C11(H11), C62(H62), C43(H43), C42(H42),
  C7(H7), C5(H5), C51(H51), C32(H32), C8(H8), C6(H6), C31(H31), C61(H61),
 C52(H52), C40(H40), C41(H41), C53(H53)
;
_olex2_submission_special_instructions 'No special instructions were received'
_oxdiff_exptl_absorpt_empirical_details
;
Empirical correction (ABSPACK) includes:
- Absorption correction using spherical harmonics
- Frame scaling
;
_oxdiff_exptl_absorpt_empirical_full_max 909.082
_oxdiff_exptl_absorpt_empirical_full_min 0.535

loop_
_space_group_symop_operation_xyz
'x, y, z'
'-x, -y, -z'

loop_
_atom_site_label
_atom_site_type_symbol
_atom_site_fract_x
_atom_site_fract_y
_atom_site_fract_z
_atom_site_U_iso_or_equiv
_atom_site_adp_type
_atom_site_occupancy
_atom_site_site_symmetry_order
_atom_site_calc_flag
_atom_site_refinement_flags_posn
_atom_site_refinement_flags_adp
_atom_site_refinement_flags_occupancy
_atom_site_disorder_assembly
_atom_site_disorder_group
Ir1 Ir 0.76286(2) 0.68550(2) 0.71133(2) 0.02062(7) Uani 1 1 d . . . . .
Cl16 Cl 0.77549(8) 0.49394(7) 0.62027(5) 0.02719(17) Uani 1 1 d . . . . .
P2 P 0.70580(8) 0.60704(7) 0.80959(5) 0.02273(18) Uani 1 1 d . . . . .
P3 P 0.74511(8) 0.75898(7) 0.60000(5) 0.02281(17) Uani 1 1 d . . . . .
Cl2 Cl 0.23715(13) 0.42737(14) 0.83582(10) 0.0667(4) Uani 1 1 d . U . . .
Cl1 Cl 0.11554(17) 0.54870(15) 0.96629(9) 0.0782(5) Uani 1 1 d . U . . .
Cl4 Cl 0.7390(2) 1.17348(15) 0.40767(15) 0.0962(6) Uani 1 1 d . . . . .
Cl3 Cl 0.63323(15) 1.0259(2) 0.24737(12) 0.0909(6) Uani 1 1 d . . . . .
F45 F 0.5026(2) 0.7718(2) 0.86011(18) 0.0481(6) Uani 1 1 d . . . . .
O26 O 0.5651(2) 0.5774(2) 0.78180(16) 0.0282(5) Uani 1 1 d . . . . .
F65 F 0.9566(2) 0.8972(2) 0.66389(15) 0.0359(5) Uani 1 1 d . . . . .
F56 F 0.7073(2) 0.7896(2) 0.32597(14) 0.0424(6) Uani 1 1 d . . . . .
F57 F 0.7387(3) 0.9165(2) 0.44160(16) 0.0466(6) Uani 1 1 d . . . . .
F66 F 0.9943(3) 1.0788(2) 0.6989(2) 0.0609(8) Uani 1 1 d . . . . .
F35 F 0.4875(2) 0.3615(2) 0.77463(18) 0.0481(6) Uani 1 1 d . . . . .
F36 F 0.5424(2) 0.4697(2) 0.89884(16) 0.0441(6) Uani 1 1 d . . . . .
O27 O 0.6144(2) 0.6946(2) 0.55215(15) 0.0284(5) Uani 1 1 d . . . . .
F46 F 0.4876(3) 0.8494(3) 0.9853(3) 0.0789(11) Uani 1 1 d . . . . .
F67 F 0.9835(3) 0.9830(3) 0.5731(2) 0.0585(8) Uani 1 1 d . . . . .
F47 F 0.4650(3) 0.6673(3) 0.9371(2) 0.0658(9) Uani 1 1 d . . . . .
F55 F 0.6143(2) 0.7698(3) 0.42256(18) 0.0491(7) Uani 1 1 d . . . . .
F37 F 0.5268(3) 0.2882(3) 0.8740(3) 0.0655(9) Uani 1 1 d . . . . .
N20 N 0.5856(3) 0.6399(3) 0.66772(19) 0.0225(6) Uani 1 1 d . . . . .
C28 C 0.7499(3) 0.4696(3) 0.8158(2) 0.0269(7) Uani 1 1 d . . . . .
C25 C 0.5422(3) 0.6463(3) 0.5926(2) 0.0254(7) Uani 1 1 d . . . . .
C50 C 0.8899(4) 0.7079(3) 0.3821(2) 0.0336(8) Uani 1 1 d . . . . .
H50 H 0.878217 0.720780 0.329317 0.040 Uiso 1 1 calc R U . . .
C49 C 0.8125(3) 0.7423(3) 0.4364(2) 0.0265(7) Uani 1 1 d . . . . .
C9 C 0.8669(3) 0.8925(3) 0.8423(2) 0.0256(7) Uani 1 1 d . . . . .
C22 C 0.4032(3) 0.5430(3) 0.6768(3) 0.0330(8) Uani 1 1 d . . . . .
H22 H 0.356200 0.508020 0.707176 0.040 Uiso 1 1 calc R U . . .
C48 C 0.8293(3) 0.7228(3) 0.5155(2) 0.0252(7) Uani 1 1 d . . . . .
C15 C 0.9348(3) 0.7254(3) 0.7595(2) 0.0217(7) Uani 1 1 d . . . . .
C13 C 1.1380(3) 0.6953(4) 0.7783(3) 0.0327(8) Uani 1 1 d . . . . .
H13 H 1.197276 0.650444 0.761851 0.039 Uiso 1 1 calc R U . . .
C64 C 0.9345(4) 0.9897(3) 0.6406(3) 0.0336(8) Uani 1 1 d . . . . .
C33 C 0.8636(4) 0.4592(3) 0.8033(2) 0.0303(8) Uani 1 1 d . . . . .
H33 H 0.908562 0.520423 0.792522 0.036 Uiso 1 1 calc R U . . .
C60 C 0.7801(4) 1.1082(4) 0.6287(3) 0.0399(10) Uani 1 1 d . . . . .
H60 H 0.839815 1.169452 0.636992 0.048 Uiso 1 1 calc R U . . .
C30 C 0.7339(4) 0.2784(3) 0.8309(3) 0.0369(9) Uani 1 1 d . . . . .
H30 H 0.688861 0.215370 0.839250 0.044 Uiso 1 1 calc R U . . .
C14 C 1.0252(3) 0.6608(3) 0.7377(2) 0.0283(7) Uani 1 1 d . . . . .
H14 H 1.008713 0.592003 0.694266 0.034 Uiso 1 1 calc R U . . .
C58 C 0.7212(4) 0.9076(3) 0.6122(2) 0.0281(7) Uani 1 1 d . . . . .
C10 C 0.9641(3) 0.8275(3) 0.8244(2) 0.0260(7) Uani 1 1 d . . . . .
C23 C 0.3604(4) 0.5516(3) 0.6000(3) 0.0340(8) Uani 1 1 d . . . . .
H23 H 0.282683 0.521564 0.576693 0.041 Uiso 1 1 calc R U . . .
C63 C 0.6068(4) 0.9305(4) 0.6035(3) 0.0349(9) Uani 1 1 d . . . . .
H63 H 0.546001 0.870191 0.595029 0.042 Uiso 1 1 calc R U . . .
C59 C 0.8090(4) 1.0003(3) 0.6275(2) 0.0305(8) Uani 1 1 d . . . . .
C12 C 1.1645(4) 0.7952(4) 0.8428(3) 0.0359(9) Uani 1 1 d . . . . .
H12 H 1.241235 0.818163 0.871006 0.043 Uiso 1 1 calc R U . . .
C24 C 0.4298(3) 0.6039(3) 0.5561(2) 0.0309(8) Uani 1 1 d . . . . .
H24 H 0.400974 0.610059 0.503163 0.037 Uiso 1 1 calc R U . . .
C38 C 0.7286(4) 0.6938(3) 0.9167(2) 0.0292(8) Uani 1 1 d . . . . .
C39 C 0.6556(4) 0.7614(3) 0.9634(3) 0.0366(9) Uani 1 1 d . . . . .
C29 C 0.6840(4) 0.3767(3) 0.8304(2) 0.0304(8) Uani 1 1 d . . . . .
C11 C 1.0774(4) 0.8609(3) 0.8655(2) 0.0319(8) Uani 1 1 d . . . . .
H11 H 1.094929 0.929252 0.909353 0.038 Uiso 1 1 calc R U . . .
C4 C 0.7617(3) 0.8446(3) 0.7915(2) 0.0224(7) Uani 1 1 d . . . . .
C62 C 0.5797(4) 1.0394(4) 0.6069(3) 0.0427(10) Uani 1 1 d . . . . .
H62 H 0.501275 1.052749 0.601351 0.051 Uiso 1 1 calc R U . . .
C43 C 0.8430(4) 0.6992(3) 0.9521(3) 0.0355(9) Uani 1 1 d . . . . .
H43 H 0.893853 0.656664 0.920720 0.043 Uiso 1 1 calc R U . . .
C42 C 0.8843(5) 0.7652(4) 1.0318(3) 0.0446(11) Uani 1 1 d . . . . .
H42 H 0.962166 0.766367 1.055009 0.053 Uiso 1 1 calc R U . . .
C7 C 0.7750(4) 1.0496(3) 0.9144(2) 0.0349(9) Uani 1 1 d . . . . .
H7 H 0.779179 1.118532 0.957009 0.042 Uiso 1 1 calc R U . . .
C5 C 0.6647(3) 0.9018(3) 0.7997(2) 0.0285(7) Uani 1 1 d . . . . .
H5 H 0.594697 0.872195 0.762928 0.034 Uiso 1 1 calc R U . . .
C51 C 0.9841(4) 0.6551(3) 0.4032(3) 0.0348(9) Uani 1 1 d . . . . .
H51 H 1.036011 0.632104 0.365133 0.042 Uiso 1 1 calc R U . . .
C32 C 0.9132(4) 0.3612(4) 0.8062(2) 0.0344(8) Uani 1 1 d . . . . .
H32 H 0.991651 0.356799 0.799019 0.041 Uiso 1 1 calc R U . . .
C8 C 0.8724(4) 0.9945(3) 0.9033(2) 0.0311(8) Uani 1 1 d . . . . .
H8 H 0.943565 1.026975 0.937896 0.037 Uiso 1 1 calc R U . . .
C6 C 0.6716(4) 1.0034(3) 0.8628(2) 0.0301(8) Uani 1 1 d . . . . .
H6 H 0.604946 1.040879 0.870277 0.036 Uiso 1 1 calc R U . . .
C31 C 0.8475(4) 0.2705(4) 0.8195(3) 0.0382(9) Uani 1 1 d . . . . .
H31 H 0.880203 0.202952 0.820767 0.046 Uiso 1 1 calc R U . . .
C61 C 0.6662(5) 1.1278(4) 0.6182(3) 0.0466(11) Uani 1 1 d . . . . .
H61 H 0.647805 1.201707 0.618685 0.056 Uiso 1 1 calc R U . . .
C52 C 1.0016(4) 0.6364(3) 0.4798(3) 0.0328(8) Uani 1 1 d . . . . .
H52 H 1.066112 0.601150 0.494947 0.039 Uiso 1 1 calc R U . . .
C44 C 0.5291(5) 0.7635(4) 0.9358(3) 0.0442(11) Uani 1 1 d . . . . .
C21 C 0.5172(3) 0.5872(3) 0.7079(2) 0.0266(7) Uani 1 1 d . . . . .
C40 C 0.6997(5) 0.8277(4) 1.0434(3) 0.0485(12) Uani 1 1 d . . . . .
H40 H 0.650905 0.872922 1.075182 0.058 Uiso 1 1 calc R U . . .
C91 C 0.7624(5) 1.0804(5) 0.3152(4) 0.0553(13) Uani 1 1 d . . . . .
H91A H 0.799968 1.016488 0.327174 0.066 Uiso 1 1 calc R U . . .
H91B H 0.815317 1.121370 0.288532 0.066 Uiso 1 1 calc R U . . .
C34 C 0.5600(4) 0.3749(4) 0.8439(3) 0.0384(9) Uani 1 1 d . . . . .
C54 C 0.7169(4) 0.8029(3) 0.4071(2) 0.0327(8) Uani 1 1 d . . . . .
C41 C 0.8117(6) 0.8289(4) 1.0771(3) 0.0538(14) Uani 1 1 d . . . . .
H41 H 0.839422 0.873863 1.131854 0.065 Uiso 1 1 calc R U . . .
C90 C 0.2451(7) 0.5175(10) 0.9345(5) 0.104(3) Uani 1 1 d . U . . .
H90A H 0.286189 0.482353 0.973726 0.125 Uiso 1 1 calc R U . . .
H90B H 0.292478 0.589911 0.937901 0.125 Uiso 1 1 calc R U . . .
C53 C 0.9245(3) 0.6695(3) 0.5347(2) 0.0294(8) Uani 1 1 d . . . . .
H53 H 0.936912 0.655340 0.586996 0.035 Uiso 1 1 calc R U . . .

loop_
_atom_site_aniso_label
_atom_site_aniso_U_11
_atom_site_aniso_U_22
_atom_site_aniso_U_33
_atom_site_aniso_U_23
_atom_site_aniso_U_13
_atom_site_aniso_U_12
Ir1 0.02338(10) 0.01748(9) 0.02097(9) 0.00601(6) 0.00189(6) 0.00244(6)
Cl16 0.0310(4) 0.0224(4) 0.0256(4) 0.0031(3) 0.0014(3) 0.0052(3)
P2 0.0267(4) 0.0193(4) 0.0226(4) 0.0074(3) 0.0028(3) 0.0013(3)
P3 0.0256(4) 0.0218(4) 0.0221(4) 0.0079(3) 0.0027(3) 0.0047(3)
Cl2 0.0531(7) 0.0805(9) 0.0707(9) 0.0243(7) 0.0209(7) 0.0053(7)
Cl1 0.0991(12) 0.0791(10) 0.0484(7) 0.0043(7) 0.0008(7) 0.0243(9)
Cl4 0.0998(14) 0.0573(9) 0.1174(16) -0.0030(9) 0.0233(12) 0.0111(9)
Cl3 0.0539(9) 0.1446(19) 0.0730(10) 0.0335(11) 0.0031(7) 0.0055(10)
F45 0.0436(15) 0.0485(15) 0.0593(17) 0.0223(13) 0.0152(12) 0.0121(12)
O26 0.0260(13) 0.0306(13) 0.0308(13) 0.0136(10) 0.0053(10) 0.0010(10)
F65 0.0351(12) 0.0327(12) 0.0439(13) 0.0194(10) 0.0027(10) 0.0033(10)
F56 0.0541(15) 0.0510(15) 0.0248(11) 0.0144(10) 0.0024(10) 0.0142(12)
F57 0.0691(18) 0.0324(12) 0.0398(13) 0.0126(10) -0.0003(12) 0.0190(12)
F66 0.0490(16) 0.0338(14) 0.081(2) -0.0056(14) -0.0095(15) -0.0016(12)
F35 0.0376(14) 0.0408(14) 0.0592(16) 0.0124(12) -0.0066(12) -0.0061(11)
F36 0.0460(15) 0.0496(15) 0.0432(14) 0.0197(11) 0.0161(11) 0.0061(12)
O27 0.0278(13) 0.0314(13) 0.0255(12) 0.0104(10) 0.0000(10) 0.0001(10)
F46 0.080(2) 0.068(2) 0.082(2) -0.0078(18) 0.033(2) 0.0319(19)
F67 0.0541(17) 0.084(2) 0.0576(17) 0.0445(17) 0.0235(14) 0.0161(16)
F47 0.0542(18) 0.0617(19) 0.095(3) 0.0398(18) 0.0303(17) 0.0002(15)
F55 0.0396(14) 0.0681(18) 0.0542(16) 0.0388(14) 0.0076(12) 0.0161(13)
F37 0.0598(19) 0.0553(18) 0.103(3) 0.0543(19) 0.0260(18) 0.0023(15)
N20 0.0225(15) 0.0189(13) 0.0236(14) 0.0044(11) -0.0007(11) 0.0003(11)
C28 0.034(2) 0.0216(16) 0.0238(16) 0.0066(13) 0.0010(14) 0.0022(14)
C25 0.0277(18) 0.0217(16) 0.0256(17) 0.0047(13) 0.0031(14) 0.0044(14)
C50 0.046(2) 0.0322(19) 0.0268(18) 0.0118(15) 0.0100(16) 0.0094(17)
C49 0.035(2) 0.0187(15) 0.0259(17) 0.0063(13) 0.0034(14) 0.0041(14)
C9 0.0328(19) 0.0209(16) 0.0260(17) 0.0123(13) 0.0037(14) 0.0016(14)
C22 0.0279(19) 0.0299(19) 0.041(2) 0.0108(16) 0.0045(16) 0.0025(15)
C48 0.0305(19) 0.0212(16) 0.0241(16) 0.0075(13) 0.0045(14) 0.0015(14)
C15 0.0212(16) 0.0216(16) 0.0225(16) 0.0101(13) -0.0018(13) -0.0014(13)
C13 0.0265(19) 0.039(2) 0.038(2) 0.0173(17) 0.0065(15) 0.0092(16)
C64 0.043(2) 0.0239(18) 0.0342(19) 0.0107(15) 0.0035(17) -0.0019(16)
C33 0.035(2) 0.0280(18) 0.0286(18) 0.0110(14) 0.0019(15) 0.0039(15)
C60 0.059(3) 0.0244(19) 0.035(2) 0.0086(16) 0.0005(19) 0.0063(18)
C30 0.050(3) 0.0235(18) 0.036(2) 0.0124(15) -0.0011(18) -0.0003(17)
C14 0.0292(19) 0.0298(18) 0.0289(18) 0.0129(14) 0.0056(14) 0.0040(15)
C58 0.036(2) 0.0281(18) 0.0219(16) 0.0075(13) 0.0059(14) 0.0095(15)
C10 0.0290(18) 0.0240(17) 0.0259(17) 0.0106(13) 0.0019(14) -0.0003(14)
C23 0.0265(19) 0.0286(19) 0.043(2) 0.0074(16) -0.0013(16) -0.0018(15)
C63 0.038(2) 0.035(2) 0.035(2) 0.0128(16) 0.0063(17) 0.0099(17)
C59 0.042(2) 0.0256(18) 0.0247(17) 0.0073(14) 0.0044(15) 0.0075(16)
C12 0.027(2) 0.041(2) 0.040(2) 0.0160(17) -0.0024(16) -0.0010(16)
C24 0.031(2) 0.0301(19) 0.0293(18) 0.0066(14) -0.0011(15) 0.0051(15)
C38 0.045(2) 0.0215(17) 0.0213(16) 0.0079(13) 0.0059(15) -0.0005(15)
C39 0.052(3) 0.0248(18) 0.034(2) 0.0080(15) 0.0144(18) 0.0016(17)
C29 0.039(2) 0.0243(17) 0.0277(18) 0.0105(14) 0.0011(15) 0.0003(15)
C11 0.033(2) 0.0302(19) 0.0296(18) 0.0078(15) -0.0012(15) -0.0018(15)
C4 0.0288(17) 0.0184(15) 0.0219(16) 0.0093(12) 0.0053(13) 0.0000(13)
C62 0.050(3) 0.043(2) 0.041(2) 0.0139(18) 0.0062(19) 0.025(2)
C43 0.046(2) 0.0260(18) 0.034(2) 0.0115(15) 0.0013(17) -0.0009(17)
C42 0.062(3) 0.029(2) 0.038(2) 0.0143(17) -0.011(2) -0.007(2)
C7 0.053(3) 0.0209(17) 0.0296(19) 0.0054(14) 0.0059(17) 0.0053(17)
C5 0.036(2) 0.0207(16) 0.0280(17) 0.0050(14) 0.0049(15) 0.0069(15)
C51 0.045(2) 0.0289(19) 0.034(2) 0.0098(15) 0.0152(17) 0.0080(17)
C32 0.040(2) 0.035(2) 0.0299(19) 0.0097(16) 0.0038(16) 0.0117(17)
C8 0.042(2) 0.0214(17) 0.0282(18) 0.0073(14) 0.0000(16) -0.0007(15)
C6 0.039(2) 0.0205(17) 0.0353(19) 0.0110(14) 0.0112(16) 0.0122(15)
C31 0.056(3) 0.0264(19) 0.033(2) 0.0105(16) 0.0021(18) 0.0129(18)
C61 0.071(3) 0.028(2) 0.041(2) 0.0093(17) 0.002(2) 0.019(2)
C52 0.037(2) 0.0279(18) 0.038(2) 0.0119(16) 0.0118(17) 0.0091(16)
C44 0.054(3) 0.033(2) 0.049(3) 0.0091(19) 0.024(2) 0.009(2)
C21 0.0302(19) 0.0219(16) 0.0278(17) 0.0061(13) 0.0044(14) 0.0062(14)
C40 0.079(4) 0.028(2) 0.034(2) 0.0009(17) 0.017(2) 0.001(2)
C91 0.044(3) 0.062(3) 0.071(3) 0.035(3) 0.014(2) 0.013(2)
C34 0.043(2) 0.029(2) 0.046(2) 0.0204(18) 0.0052(19) -0.0026(17)
C54 0.041(2) 0.0321(19) 0.0279(18) 0.0121(15) 0.0041(16) 0.0095(17)
C41 0.089(4) 0.033(2) 0.030(2) 0.0017(17) -0.001(2) -0.007(2)
C90 0.065(4) 0.162(7) 0.059(4) 0.002(4) 0.004(3) -0.028(4)
C53 0.037(2) 0.0260(17) 0.0278(18) 0.0101(14) 0.0058(15) 0.0084(15)

loop_
_atom_type_symbol
_atom_type_description
_atom_type_scat_dispersion_real
_atom_type_scat_dispersion_imag
_atom_type_scat_source
C C 0.0181 0.0091 'International Tables Vol C Tables 4.2.6.8 and 6.1.1.4'
H H 0.0000 0.0000 'International Tables Vol C Tables 4.2.6.8 and 6.1.1.4'
Cl Cl 0.3639 0.7018 'International Tables Vol C Tables 4.2.6.8 and 6.1.1.4'
F F 0.0727 0.0534 'International Tables Vol C Tables 4.2.6.8 and 6.1.1.4'
Ir Ir -4.7710 6.5667 'International Tables Vol C Tables 4.2.6.8 and 6.1.1.4'
N N 0.0311 0.0180 'International Tables Vol C Tables 4.2.6.8 and 6.1.1.4'
O O 0.0492 0.0322 'International Tables Vol C Tables 4.2.6.8 and 6.1.1.4'
P P 0.2955 0.4335 'International Tables Vol C Tables 4.2.6.8 and 6.1.1.4'

loop_
_exptl_crystal_face_index_h
_exptl_crystal_face_index_k
_exptl_crystal_face_index_l
_exptl_crystal_face_perp_dist
0 -8 2 0.1150
5 -6 1 0.1131
7 1 -2 0.0559
-1 8 -2 0.1056
-7 -3 2 0.0673
-1 -7 6 0.1041
0 0 -10 0.0308
0 0 10 0.0423

loop_
_geom_angle_atom_site_label_1
_geom_angle_atom_site_label_2
_geom_angle_atom_site_label_3
_geom_angle
_geom_angle_site_symmetry_1
_geom_angle_site_symmetry_3
_geom_angle_publ_flag
P2 Ir1 Cl16 90.72(3) . . ?
P2 Ir1 P3 158.03(3) . . ?
P3 Ir1 Cl16 90.85(3) . . ?
N20 Ir1 Cl16 82.87(8) . . ?
N20 Ir1 P2 79.23(9) . . ?
N20 Ir1 P3 79.23(9) . . ?
C15 Ir1 Cl16 96.97(10) . . ?
C15 Ir1 P2 97.32(10) . . ?
C15 Ir1 P3 104.23(10) . . ?
C15 Ir1 N20 176.54(11) . . ?
C15 Ir1 C4 79.79(15) . . ?
C4 Ir1 Cl16 176.51(10) . . ?
C4 Ir1 P2 88.44(9) . . ?
C4 Ir1 P3 91.20(9) . . ?
C4 Ir1 N20 100.29(13) . . ?
O26 P2 Ir1 102.88(10) . . ?
O26 P2 C28 103.14(16) . . ?
O26 P2 C38 106.16(17) . . ?
C28 P2 Ir1 119.83(12) . . ?
C38 P2 Ir1 119.16(12) . . ?
C38 P2 C28 103.79(17) . . ?
O27 P3 Ir1 100.38(10) . . ?
O27 P3 C48 100.50(15) . . ?
O27 P3 C58 99.23(17) . . ?
C48 P3 Ir1 123.92(12) . . ?
C48 P3 C58 105.83(17) . . ?
C58 P3 Ir1 121.13(12) . . ?
C21 O26 P2 119.4(2) . . ?
C25 O27 P3 120.1(2) . . ?
C25 N20 Ir1 120.2(2) . . ?
C21 N20 Ir1 120.7(2) . . ?
C21 N20 C25 118.3(3) . . ?
C33 C28 P2 113.1(3) . . ?
C33 C28 C29 118.2(4) . . ?
C29 C28 P2 128.6(3) . . ?
O27 C25 C24 120.0(3) . . ?
N20 C25 O27 117.0(3) . . ?
N20 C25 C24 122.9(3) . . ?
C49 C50 H50 119.3 . . ?
C49 C50 C51 121.5(4) . . ?
C51 C50 H50 119.3 . . ?
C50 C49 C48 119.5(4) . . ?
C50 C49 C54 116.1(3) . . ?
C48 C49 C54 124.4(3) . . ?
C4 C9 C10 115.0(3) . . ?
C8 C9 C10 125.5(4) . . ?
C8 C9 C4 119.5(4) . . ?
C23 C22 H22 121.3 . . ?
C23 C22 C21 117.5(4) . . ?
C21 C22 H22 121.3 . . ?
C49 C48 P3 129.9(3) . . ?
C53 C48 P3 112.4(3) . . ?
C53 C48 C49 117.6(3) . . ?
C14 C15 Ir1 127.6(3) . . ?
C14 C15 C10 116.9(3) . . ?
C10 C15 Ir1 115.5(3) . . ?
C14 C13 H13 119.8 . . ?
C14 C13 C12 120.3(4) . . ?
C12 C13 H13 119.8 . . ?
F65 C64 F66 106.1(3) . . ?
F65 C64 C59 113.0(3) . . ?
F66 C64 C59 112.2(4) . . ?
F67 C64 F65 105.7(4) . . ?
F67 C64 F66 106.1(4) . . ?
F67 C64 C59 113.0(4) . . ?
C28 C33 H33 119.2 . . ?
C28 C33 C32 121.6(4) . . ?
C32 C33 H33 119.2 . . ?
C59 C60 H60 119.4 . . ?
C61 C60 H60 119.4 . . ?
C61 C60 C59 121.2(4) . . ?
C29 C30 H30 119.3 . . ?
C31 C30 H30 119.3 . . ?
C31 C30 C29 121.5(4) . . ?
C15 C14 H14 119.1 . . ?
C13 C14 C15 121.8(4) . . ?
C13 C14 H14 119.1 . . ?
C63 C58 P3 117.4(3) . . ?
C63 C58 C59 117.4(4) . . ?
C59 C58 P3 125.2(3) . . ?
C15 C10 C9 114.2(3) . . ?
C11 C10 C9 124.8(3) . . ?
C11 C10 C15 121.1(4) . . ?
C22 C23 H23 119.6 . . ?
C22 C23 C24 120.9(4) . . ?
C24 C23 H23 119.6 . . ?
C58 C63 H63 119.1 . . ?
C62 C63 C58 121.7(4) . . ?
C62 C63 H63 119.1 . . ?
C60 C59 C64 116.4(4) . . ?
C60 C59 C58 120.0(4) . . ?
C58 C59 C64 123.6(3) . . ?
C13 C12 H12 120.4 . . ?
C11 C12 C13 119.3(4) . . ?
C11 C12 H12 120.4 . . ?
C25 C24 C23 117.3(4) . . ?
C25 C24 H24 121.3 . . ?
C23 C24 H24 121.3 . . ?
C39 C38 P2 131.2(3) . . ?
C43 C38 P2 110.3(3) . . ?
C43 C38 C39 118.2(4) . . ?
C38 C39 C44 125.2(4) . . ?
C40 C39 C38 119.0(5) . . ?
C40 C39 C44 115.7(4) . . ?
C28 C29 C34 124.3(4) . . ?
C30 C29 C28 119.4(4) . . ?
C30 C29 C34 116.4(4) . . ?
C10 C11 H11 119.7 . . ?
C12 C11 C10 120.7(4) . . ?
C12 C11 H11 119.7 . . ?
C9 C4 Ir1 115.1(3) . . ?
C5 C4 Ir1 124.7(3) . . ?
C5 C4 C9 120.1(3) . . ?
C63 C62 H62 119.9 . . ?
C61 C62 C63 120.2(4) . . ?
C61 C62 H62 119.9 . . ?
C38 C43 H43 119.1 . . ?
C42 C43 C38 121.7(4) . . ?
C42 C43 H43 119.1 . . ?
C43 C42 H42 120.3 . . ?
C41 C42 C43 119.5(5) . . ?
C41 C42 H42 120.3 . . ?
C8 C7 H7 120.2 . . ?
C6 C7 H7 120.2 . . ?
C6 C7 C8 119.6(4) . . ?
C4 C5 H5 120.4 . . ?
C4 C5 C6 119.3(4) . . ?
C6 C5 H5 120.4 . . ?
C50 C51 H51 120.2 . . ?
C52 C51 C50 119.5(4) . . ?
C52 C51 H51 120.2 . . ?
C33 C32 H32 120.2 . . ?
C31 C32 C33 119.6(4) . . ?
C31 C32 H32 120.2 . . ?
C9 C8 C7 120.8(4) . . ?
C9 C8 H8 119.6 . . ?
C7 C8 H8 119.6 . . ?
C7 C6 C5 120.6(4) . . ?
C7 C6 H6 119.7 . . ?
C5 C6 H6 119.7 . . ?
C30 C31 H31 120.2 . . ?
C32 C31 C30 119.7(4) . . ?
C32 C31 H31 120.2 . . ?
C60 C61 H61 120.3 . . ?
C62 C61 C60 119.4(4) . . ?
C62 C61 H61 120.3 . . ?
C51 C52 H52 120.1 . . ?
C51 C52 C53 119.7(4) . . ?
C53 C52 H52 120.1 . . ?
F45 C44 F46 106.4(4) . . ?
F45 C44 F47 105.1(4) . . ?
F45 C44 C39 115.5(4) . . ?
F46 C44 F47 106.2(4) . . ?
F46 C44 C39 111.9(4) . . ?
F47 C44 C39 111.2(4) . . ?
O26 C21 C22 120.0(3) . . ?
N20 C21 O26 116.9(3) . . ?
N20 C21 C22 123.1(4) . . ?
C39 C40 H40 119.3 . . ?
C41 C40 C39 121.4(5) . . ?
C41 C40 H40 119.3 . . ?
Cl4 C91 Cl3 111.9(3) . . ?
Cl4 C91 H91A 109.2 . . ?
Cl4 C91 H91B 109.2 . . ?
Cl3 C91 H91A 109.2 . . ?
Cl3 C91 H91B 109.2 . . ?
H91A C91 H91B 107.9 . . ?
F35 C34 F36 108.3(4) . . ?
F35 C34 F37 106.3(4) . . ?
F35 C34 C29 112.6(4) . . ?
F36 C34 F37 105.9(4) . . ?
F36 C34 C29 112.0(4) . . ?
F37 C34 C29 111.4(4) . . ?
F56 C54 F57 104.9(3) . . ?
F56 C54 C49 111.7(3) . . ?
F57 C54 C49 111.5(3) . . ?
F55 C54 F56 107.2(3) . . ?
F55 C54 F57 106.8(3) . . ?
F55 C54 C49 114.3(3) . . ?
C42 C41 H41 119.9 . . ?
C40 C41 C42 120.3(4) . . ?
C40 C41 H41 119.9 . . ?
Cl2 C90 H90A 108.3 . . ?
Cl2 C90 H90B 108.3 . . ?
Cl1 C90 Cl2 116.1(4) . . ?
Cl1 C90 H90A 108.3 . . ?
Cl1 C90 H90B 108.3 . . ?
H90A C90 H90B 107.4 . . ?
C48 C53 H53 118.9 . . ?
C52 C53 C48 122.2(4) . . ?
C52 C53 H53 118.9 . . ?

loop_
_geom_bond_atom_site_label_1
_geom_bond_atom_site_label_2
_geom_bond_distance
_geom_bond_site_symmetry_2
_geom_bond_publ_flag
Ir1 Cl16 2.4774(8) . ?
Ir1 P2 2.2800(8) . ?
Ir1 P3 2.3050(8) . ?
Ir1 N20 2.099(3) . ?
Ir1 C15 2.052(3) . ?
Ir1 C4 2.066(3) . ?
P2 O26 1.645(3) . ?
P2 C28 1.836(4) . ?
P2 C38 1.826(4) . ?
P3 O27 1.670(3) . ?
P3 C48 1.827(4) . ?
P3 C58 1.832(4) . ?
Cl2 C90 1.737(8) . ?
Cl1 C90 1.720(9) . ?
Cl4 C91 1.753(6) . ?
Cl3 C91 1.753(6) . ?
F45 C44 1.324(6) . ?
O26 C21 1.358(5) . ?
F65 C64 1.336(5) . ?
F56 C54 1.338(5) . ?
F57 C54 1.348(5) . ?
F66 C64 1.338(5) . ?
F35 C34 1.333(6) . ?
F36 C34 1.336(6) . ?
O27 C25 1.348(5) . ?
F46 C44 1.334(6) . ?
F67 C64 1.335(5) . ?
F47 C44 1.349(6) . ?
F55 C54 1.318(5) . ?
F37 C34 1.347(5) . ?
N20 C25 1.345(5) . ?
N20 C21 1.345(5) . ?
C28 C33 1.391(6) . ?
C28 C29 1.414(5) . ?
C25 C24 1.383(5) . ?
C50 H50 0.9500 . ?
C50 C49 1.389(6) . ?
C50 C51 1.393(6) . ?
C49 C48 1.425(5) . ?
C49 C54 1.512(5) . ?
C9 C10 1.470(5) . ?
C9 C4 1.402(5) . ?
C9 C8 1.389(5) . ?
C22 H22 0.9500 . ?
C22 C23 1.380(6) . ?
C22 C21 1.385(6) . ?
C48 C53 1.397(5) . ?
C15 C14 1.411(5) . ?
C15 C10 1.416(5) . ?
C13 H13 0.9500 . ?
C13 C14 1.393(6) . ?
C13 C12 1.393(6) . ?
C64 C59 1.489(6) . ?
C33 H33 0.9500 . ?
C33 C32 1.394(6) . ?
C60 H60 0.9500 . ?
C60 C59 1.393(6) . ?
C60 C61 1.382(7) . ?
C30 H30 0.9500 . ?
C30 C29 1.391(6) . ?
C30 C31 1.382(7) . ?
C14 H14 0.9500 . ?
C58 C63 1.399(6) . ?
C58 C59 1.411(6) . ?
C10 C11 1.399(5) . ?
C23 H23 0.9500 . ?
C23 C24 1.395(6) . ?
C63 H63 0.9500 . ?
C63 C62 1.390(6) . ?
C12 H12 0.9500 . ?
C12 C11 1.390(6) . ?
C24 H24 0.9500 . ?
C38 C39 1.416(6) . ?
C38 C43 1.395(6) . ?
C39 C44 1.511(7) . ?
C39 C40 1.398(6) . ?
C29 C34 1.504(6) . ?
C11 H11 0.9500 . ?
C4 C5 1.396(5) . ?
C62 H62 0.9500 . ?
C62 C61 1.374(8) . ?
C43 H43 0.9500 . ?
C43 C42 1.386(6) . ?
C42 H42 0.9500 . ?
C42 C41 1.378(8) . ?
C7 H7 0.9500 . ?
C7 C8 1.390(6) . ?
C7 C6 1.388(6) . ?
C5 H5 0.9500 . ?
C5 C6 1.401(5) . ?
C51 H51 0.9500 . ?
C51 C52 1.380(6) . ?
C32 H32 0.9500 . ?
C32 C31 1.382(6) . ?
C8 H8 0.9500 . ?
C6 H6 0.9500 . ?
C31 H31 0.9500 . ?
C61 H61 0.9500 . ?
C52 H52 0.9500 . ?
C52 C53 1.391(6) . ?
C40 H40 0.9500 . ?
C40 C41 1.370(9) . ?
C91 H91A 0.9900 . ?
C91 H91B 0.9900 . ?
C41 H41 0.9500 . ?
C90 H90A 0.9900 . ?
C90 H90B 0.9900 . ?
C53 H53 0.9500 . ?

loop_
_geom_torsion_atom_site_label_1
_geom_torsion_atom_site_label_2
_geom_torsion_atom_site_label_3
_geom_torsion_atom_site_label_4
_geom_torsion
_geom_torsion_site_symmetry_1
_geom_torsion_site_symmetry_2
_geom_torsion_site_symmetry_3
_geom_torsion_site_symmetry_4
_geom_torsion_publ_flag
Ir1 P2 O26 C21 9.2(3) . . . . ?
Ir1 P2 C28 C33 40.4(3) . . . . ?
Ir1 P2 C28 C29 -138.8(3) . . . . ?
Ir1 P2 C38 C39 93.3(4) . . . . ?
Ir1 P2 C38 C43 -79.7(3) . . . . ?
Ir1 P3 O27 C25 16.7(3) . . . . ?
Ir1 P3 C48 C49 165.9(3) . . . . ?
Ir1 P3 C48 C53 -15.1(3) . . . . ?
Ir1 P3 C58 C63 -90.8(3) . . . . ?
Ir1 P3 C58 C59 90.9(3) . . . . ?
Ir1 N20 C25 O27 -7.3(4) . . . . ?
Ir1 N20 C25 C24 171.4(3) . . . . ?
Ir1 N20 C21 O26 7.5(4) . . . . ?
Ir1 N20 C21 C22 -171.9(3) . . . . ?
Ir1 C15 C14 C13 -176.8(3) . . . . ?
Ir1 C15 C10 C9 -4.5(4) . . . . ?
Ir1 C15 C10 C11 176.4(3) . . . . ?
Ir1 C4 C5 C6 172.7(3) . . . . ?
P2 O26 C21 N20 -11.4(4) . . . . ?
P2 O26 C21 C22 168.0(3) . . . . ?
P2 C28 C33 C32 179.6(3) . . . . ?
P2 C28 C29 C30 178.6(3) . . . . ?
P2 C28 C29 C34 -0.1(6) . . . . ?
P2 C38 C39 C44 9.4(6) . . . . ?
P2 C38 C39 C40 -174.4(3) . . . . ?
P2 C38 C43 C42 176.4(3) . . . . ?
P3 O27 C25 N20 -8.2(4) . . . . ?
P3 O27 C25 C24 173.0(3) . . . . ?
P3 C48 C53 C52 -178.8(3) . . . . ?
P3 C58 C63 C62 -176.2(3) . . . . ?
P3 C58 C59 C64 -3.5(5) . . . . ?
P3 C58 C59 C60 174.6(3) . . . . ?
O26 P2 C28 C33 153.8(3) . . . . ?
O26 P2 C28 C29 -25.4(4) . . . . ?
O26 P2 C38 C39 -22.0(4) . . . . ?
O26 P2 C38 C43 165.0(3) . . . . ?
F65 C64 C59 C60 160.5(4) . . . . ?
F65 C64 C59 C58 -21.3(5) . . . . ?
F66 C64 C59 C60 40.5(5) . . . . ?
F66 C64 C59 C58 -141.3(4) . . . . ?
O27 P3 C48 C49 55.7(4) . . . . ?
O27 P3 C48 C53 -125.3(3) . . . . ?
O27 P3 C58 C63 17.4(3) . . . . ?
O27 P3 C58 C59 -160.9(3) . . . . ?
O27 C25 C24 C23 178.0(3) . . . . ?
F67 C64 C59 C60 -79.4(5) . . . . ?
F67 C64 C59 C58 98.8(4) . . . . ?
N20 C25 C24 C23 -0.6(6) . . . . ?
C28 P2 O26 C21 -116.1(3) . . . . ?
C28 P2 C38 C39 -130.4(4) . . . . ?
C28 P2 C38 C43 56.7(3) . . . . ?
C28 C33 C32 C31 1.8(6) . . . . ?
C28 C29 C34 F35 74.5(5) . . . . ?
C28 C29 C34 F36 -47.8(5) . . . . ?
C28 C29 C34 F37 -166.3(4) . . . . ?
C25 N20 C21 O26 176.9(3) . . . . ?
C25 N20 C21 C22 -2.4(5) . . . . ?
C50 C49 C48 P3 179.1(3) . . . . ?
C50 C49 C48 C53 0.2(5) . . . . ?
C50 C49 C54 F56 14.7(5) . . . . ?
C50 C49 C54 F57 -102.2(4) . . . . ?
C50 C49 C54 F55 136.6(4) . . . . ?
C50 C51 C52 C53 0.6(6) . . . . ?
C49 C50 C51 C52 -0.1(6) . . . . ?
C49 C48 C53 C52 0.3(6) . . . . ?
C9 C10 C11 C12 -178.2(4) . . . . ?
C9 C4 C5 C6 -4.4(5) . . . . ?
C22 C23 C24 C25 0.0(6) . . . . ?
C48 P3 O27 C25 144.4(3) . . . . ?
C48 P3 C58 C63 121.1(3) . . . . ?
C48 P3 C58 C59 -57.2(4) . . . . ?
C48 C49 C54 F56 -167.6(3) . . . . ?
C48 C49 C54 F57 75.5(5) . . . . ?
C48 C49 C54 F55 -45.7(5) . . . . ?
C15 C10 C11 C12 0.7(6) . . . . ?
C13 C12 C11 C10 0.2(6) . . . . ?
C33 C28 C29 C30 -0.6(6) . . . . ?
C33 C28 C29 C34 -179.2(4) . . . . ?
C33 C32 C31 C30 -0.9(6) . . . . ?
C30 C29 C34 F35 -104.2(4) . . . . ?
C30 C29 C34 F36 133.5(4) . . . . ?
C30 C29 C34 F37 15.1(6) . . . . ?
C14 C15 C10 C9 178.1(3) . . . . ?
C14 C15 C10 C11 -0.9(5) . . . . ?
C14 C13 C12 C11 -0.9(6) . . . . ?
C58 P3 O27 C25 -107.5(3) . . . . ?
C58 P3 C48 C49 -47.1(4) . . . . ?
C58 P3 C48 C53 131.9(3) . . . . ?
C58 C63 C62 C61 0.7(7) . . . . ?
C10 C9 C4 Ir1 6.1(4) . . . . ?
C10 C9 C4 C5 -176.6(3) . . . . ?
C10 C9 C8 C7 179.4(3) . . . . ?
C10 C15 C14 C13 0.2(5) . . . . ?
C23 C22 C21 O26 -177.6(3) . . . . ?
C23 C22 C21 N20 1.8(6) . . . . ?
C63 C58 C59 C64 178.2(4) . . . . ?
C63 C58 C59 C60 -3.7(5) . . . . ?
C63 C62 C61 C60 -2.1(7) . . . . ?
C59 C60 C61 C62 0.5(7) . . . . ?
C59 C58 C63 C62 2.2(6) . . . . ?
C12 C13 C14 C15 0.7(6) . . . . ?
C38 P2 O26 C21 135.1(3) . . . . ?
C38 P2 C28 C33 -95.6(3) . . . . ?
C38 P2 C28 C29 85.2(4) . . . . ?
C38 C39 C44 F45 -46.7(6) . . . . ?
C38 C39 C44 F46 -168.6(4) . . . . ?
C38 C39 C44 F47 72.9(5) . . . . ?
C38 C39 C40 C41 0.4(7) . . . . ?
C38 C43 C42 C41 -1.3(6) . . . . ?
C39 C38 C43 C42 2.4(6) . . . . ?
C39 C40 C41 C42 0.8(7) . . . . ?
C29 C28 C33 C32 -1.1(6) . . . . ?
C29 C30 C31 C32 -0.8(6) . . . . ?
C4 C9 C10 C15 -1.1(4) . . . . ?
C4 C9 C10 C11 178.0(3) . . . . ?
C4 C9 C8 C7 -0.2(5) . . . . ?
C4 C5 C6 C7 2.9(6) . . . . ?
C43 C38 C39 C44 -178.1(4) . . . . ?
C43 C38 C39 C40 -2.0(6) . . . . ?
C43 C42 C41 C40 -0.4(7) . . . . ?
C51 C50 C49 C48 -0.3(6) . . . . ?
C51 C50 C49 C54 177.5(4) . . . . ?
C51 C52 C53 C48 -0.7(6) . . . . ?
C8 C9 C10 C15 179.3(3) . . . . ?
C8 C9 C10 C11 -1.7(6) . . . . ?
C8 C9 C4 Ir1 -174.3(3) . . . . ?
C8 C9 C4 C5 3.1(5) . . . . ?
C8 C7 C6 C5 0.0(6) . . . . ?
C6 C7 C8 C9 -1.3(6) . . . . ?
C31 C30 C29 C28 1.6(6) . . . . ?
C31 C30 C29 C34 -179.7(4) . . . . ?
C61 C60 C59 C64 -179.3(4) . . . . ?
C61 C60 C59 C58 2.4(6) . . . . ?
C44 C39 C40 C41 176.9(4) . . . . ?
C21 N20 C25 O27 -176.9(3) . . . . ?
C21 N20 C25 C24 1.8(5) . . . . ?
C21 C22 C23 C24 -0.5(6) . . . . ?
C40 C39 C44 F45 137.0(4) . . . . ?
C40 C39 C44 F46 15.2(6) . . . . ?
C40 C39 C44 F47 -103.4(5) . . . . ?
C54 C49 C48 P3 1.5(6) . . . . ?
C54 C49 C48 C53 -177.5(3) . . . . ?

loop_
_exptl_oxdiff_crystal_face_indexfrac_h
_exptl_oxdiff_crystal_face_indexfrac_k
_exptl_oxdiff_crystal_face_indexfrac_l
_exptl_oxdiff_crystal_face_x
_exptl_oxdiff_crystal_face_y
_exptl_oxdiff_crystal_face_z
-0.4128 -7.8453 2.0790 0.0356 0.0001 0.9994
5.3142 -6.1781 0.5053 0.7340 -0.1837 0.6539
7.3448 1.4632 -1.8465 0.9032 -0.2368 -0.3580
-0.8538 7.9282 -1.8458 -0.1951 0.0413 -0.9799
-6.5193 -3.4910 2.1968 -0.7773 0.2064 0.5943
-0.5459 -7.4276 6.4469 0.1150 0.4121 0.9039
-0.0980 -0.3363 -10.3834 -0.2460 -0.9571 0.1531
0.0997 0.3581 10.3732 0.2458 0.9567 -0.1559
